data_4117915
loop_
_publ_author_name
'Cyprien Lemouchi'
'C\'ecile M\'ezi\`ere'
'Leokadiya Zorina'
'Sergey Simonov'
'Antonio Rodr\'iguez-Fortea'
'Enric Canadell'
'Pawel Wzietek'
'Pascale Auban-Senzier'
'Claude Pasquier'
'Thierry Giamarchi'
'Miguel A. Garcia-Garibay'
'Patrick Batail'

_publ_contact_author_address
;
Laboratoire MOLTECH-Anjou, CNRS-Universit\'e d'Angers, 
49045 Angers, France
;
_publ_contact_author_email patrick.batail@univ-angers.fr
_publ_contact_author_name 'Dr. Patrick Batail'
_publ_section_title
;
 Design and Evaluation of a Crystalline Hybrid of Molecular Conductors and
 Molecular Rotors
;
_journal_name_full 'Journal of the American Chemical Society'
_journal_page_first 7880
_journal_page_last 7891
_journal_paper_doi 10.1021/ja301484b
_journal_volume 134
_journal_year 2012
_chemical_compound_source 'synthesis as described'
_chemical_formula_moiety 'C14 H14 O4'
_chemical_formula_sum 'C14 H14 O4'
_chemical_formula_weight 246.25
_chemical_name_systematic
;
 ?
;
_space_group_IT_number 14
_symmetry_cell_setting monoclinic
_symmetry_space_group_name_Hall '-P 2ybc'
_symmetry_space_group_name_H-M 'P 1 21/c 1'
_atom_sites_solution_hydrogens geom
_atom_sites_solution_primary direct
_atom_sites_solution_secondary difmap
_audit_creation_method SHELXL-97
_cell_angle_alpha 90.00
_cell_angle_beta 101.414(17)
_cell_angle_gamma 90.00
_cell_formula_units_Z 8
_cell_length_a 6.8168(13)
_cell_length_b 16.553(4)
_cell_length_c 23.215(4)
_cell_measurement_temperature 293(2)
_cell_measurement_theta_max 25
_cell_measurement_theta_min 4
_cell_volume 2567.7(9)
_computing_cell_refinement 'Dirax/lsq (Duisenberg & Schreurs, 1989-2000)'
_computing_data_collection 'Collect (Nonius BV, 1997-2000)'
_computing_data_reduction 'EvalCCD (Duisenberg & Schreurs 1990-2000)'
_computing_molecular_graphics 'DIAMOND 3.1 (Crystal Impact GbR 2005)'
_computing_publication_material 'WinGX publication routines (Farrugia, 1999)'
_computing_structure_refinement 'SHELXL-97 (Sheldrick, 1997)'
_computing_structure_solution 'SHELXS-97 (Sheldrick, 1997)'
_diffrn_ambient_temperature 293(2)
_diffrn_detector_area_resol_mean 9
_diffrn_measured_fraction_theta_full 0.987
_diffrn_measured_fraction_theta_max 0.987
_diffrn_measurement_device '\k-geometry diffractometer'
_diffrn_measurement_device_type 'Bruker Nonius KappaCCD'
_diffrn_measurement_method 'combined \f and \w-scans'
_diffrn_radiation_monochromator graphite
_diffrn_radiation_source 'fine-focus sealed tube'
_diffrn_radiation_type MoK\a
_diffrn_radiation_wavelength 0.71073
_diffrn_reflns_av_R_equivalents 0.0000
_diffrn_reflns_av_sigmaI/netI 0.0810
_diffrn_reflns_limit_h_max 8
_diffrn_reflns_limit_h_min -8
_diffrn_reflns_limit_k_max 19
_diffrn_reflns_limit_k_min -19
_diffrn_reflns_limit_l_max 27
_diffrn_reflns_limit_l_min -27
_diffrn_reflns_number 34313
_diffrn_reflns_theta_full 25.28
_diffrn_reflns_theta_max 25.28
_diffrn_reflns_theta_min 4.57
_exptl_absorpt_coefficient_mu 0.093
_exptl_absorpt_correction_T_max 0.9961
_exptl_absorpt_correction_T_min 0.9690
_exptl_absorpt_correction_type analytical
_exptl_absorpt_process_details
;
(see. N.W. Alcock (1970). Cryst. Computing, p271)
;
_exptl_crystal_colour colourless
_exptl_crystal_density_diffrn 1.274
_exptl_crystal_description plate
_exptl_crystal_F_000 1040
_exptl_crystal_size_max 0.38
_exptl_crystal_size_mid 0.22
_exptl_crystal_size_min 0.04
_refine_diff_density_max 0.292
_refine_diff_density_min -0.277
_refine_diff_density_rms 0.068
_refine_ls_extinction_method none
_refine_ls_goodness_of_fit_ref 1.136
_refine_ls_hydrogen_treatment constr
_refine_ls_matrix_type full
_refine_ls_number_parameters 326
_refine_ls_number_reflns 34313
_refine_ls_number_restraints 0
_refine_ls_restrained_S_all 1.136
_refine_ls_R_factor_all 0.2236
_refine_ls_R_factor_gt 0.1190
_refine_ls_shift/su_max 0.002
_refine_ls_shift/su_mean 0.000
_refine_ls_structure_factor_coef Fsqd
_refine_ls_weighting_details 'calc w=1/[\s^2^(Fo^2^)+(0.0292P)^2^+6.2192P] where P=(Fo^2^+2Fc^2^)/3'
_refine_ls_weighting_scheme calc
_refine_ls_wR_factor_gt 0.2097
_refine_ls_wR_factor_ref 0.2684
_reflns_number_gt 17112
_reflns_number_total 34313
_reflns_threshold_expression >2\s(I)
_cod_data_source_file ja301484b_si_001.cif
_cod_data_source_block BABCO_cl295-P21/c
_cod_original_cell_volume 2567.6(9)
_cod_original_sg_symbol_H-M 'P 21/c'
_cod_database_code 4117915

loop_
_symmetry_equiv_pos_as_xyz
'x, y, z'
'-x, y+1/2, -z+1/2'
'-x, -y, -z'
'x, -y-1/2, z-1/2'

loop_
_atom_site_label
_atom_site_type_symbol
_atom_site_fract_x
_atom_site_fract_y
_atom_site_fract_z
_atom_site_U_iso_or_equiv
_atom_site_adp_type
_atom_site_occupancy
_atom_site_symmetry_multiplicity
_atom_site_calc_flag
_atom_site_refinement_flags
C1 C -0.3866(4) 0.49379(17) 0.43141(11) 0.0488(7) Uani 1 1 d .
C2 C -0.3009(4) 0.48898(16) 0.37925(11) 0.0534(7) Uani 1 1 d .
C3 C -0.2236(4) 0.48766(15) 0.33795(11) 0.0494(7) Uani 1 1 d .
C4 C -0.1196(4) 0.48873(14) 0.28815(9) 0.0420(6) Uani 1 1 d .
C5 C -0.1748(4) 0.41487(16) 0.24871(11) 0.0640(8) Uani 1 1 d .
H5A H -0.3178 0.4147 0.2331 0.077 Uiso 1 1 calc R
H5B H -0.1413 0.3660 0.2716 0.077 Uiso 1 1 calc R
C6 C 0.1050(4) 0.48917(17) 0.31091(10) 0.0616(8) Uani 1 1 d .
H6A H 0.1437 0.4407 0.3338 0.074 Uiso 1 1 calc R
H6B H 0.1412 0.5355 0.3364 0.074 Uiso 1 1 calc R
C7 C -0.1790(4) 0.56437(16) 0.25141(11) 0.0635(8) Uani 1 1 d .
H7A H -0.1446 0.6120 0.2757 0.076 Uiso 1 1 calc R
H7B H -0.3225 0.5646 0.2369 0.076 Uiso 1 1 calc R
C8 C -0.0608(4) 0.41657(15) 0.19763(10) 0.0508(7) Uani 1 1 d .
H8A H 0.0241 0.3692 0.1995 0.061 Uiso 1 1 calc R
H8B H -0.1553 0.4156 0.1604 0.061 Uiso 1 1 calc R
C9 C 0.2173(4) 0.49288(16) 0.26009(9) 0.0519(7) Uani 1 1 d .
H9A H 0.2987 0.5414 0.2634 0.062 Uiso 1 1 calc R
H9B H 0.3051 0.4465 0.2617 0.062 Uiso 1 1 calc R
C10 C -0.0707(4) 0.56694(15) 0.19943(10) 0.0536(7) Uani 1 1 d .
H10A H -0.1681 0.5668 0.1628 0.064 Uiso 1 1 calc R
H10B H 0.0074 0.6162 0.2011 0.064 Uiso 1 1 calc R
C11 C 0.0676(4) 0.49335(14) 0.20165(10) 0.0421(6) Uani 1 1 d .
C12 C 0.1750(4) 0.49642(15) 0.15248(11) 0.0530(7) Uani 1 1 d .
C13 C 0.2625(4) 0.49931(16) 0.11333(11) 0.0560(8) Uani 1 1 d .
C14 C 0.3652(4) 0.50135(16) 0.06464(12) 0.0506(7) Uani 1 1 d .
O1 O -0.3140(3) 0.45699(12) 0.47586(8) 0.0728(6) Uani 1 1 d .
O2 O -0.5383(3) 0.54165(12) 0.42693(7) 0.0701(6) Uani 1 1 d .
H2 H -0.5792 0.5415 0.4579 0.105 Uiso 1 1 calc R
O3 O 0.5362(3) 0.46937(13) 0.07310(8) 0.0864(7) Uani 1 1 d .
H3 H 0.5827 0.4735 0.0432 0.130 Uiso 1 1 calc R
O4 O 0.2817(3) 0.53160(12) 0.01740(8) 0.0797(6) Uani 1 1 d .
C15 C 0.5602(4) 0.74678(16) 0.21230(11) 0.0477(7) Uani 1 1 d .
C16 C 0.6473(4) 0.75220(16) 0.16104(11) 0.0553(7) Uani 1 1 d .
C17 C 0.7237(4) 0.75324(16) 0.11936(11) 0.0520(7) Uani 1 1 d .
C18 C 0.8289(4) 0.75430(15) 0.06928(10) 0.0433(6) Uani 1 1 d .
C19 C 0.7755(4) 0.68049(16) 0.03102(11) 0.0688(9) Uani 1 1 d .
H19A H 0.6323 0.6794 0.0160 0.083 Uiso 1 1 calc R
H19B H 0.8115 0.6321 0.0543 0.083 Uiso 1 1 calc R
C20 C 1.0528(4) 0.75503(19) 0.09276(10) 0.0670(8) Uani 1 1 d .
H20A H 1.0902 0.7078 0.1172 0.080 Uiso 1 1 calc R
H20B H 1.0884 0.8027 0.1169 0.080 Uiso 1 1 calc R
C21 C 0.7719(4) 0.82918(16) 0.03196(11) 0.0687(9) Uani 1 1 d .
H21A H 0.8036 0.8771 0.0561 0.082 Uiso 1 1 calc R
H21B H 0.6289 0.8290 0.0164 0.082 Uiso 1 1 calc R
C22 C 0.8861(4) 0.68144(15) -0.02056(10) 0.0502(7) Uani 1 1 d .
H22A H 0.9677 0.6332 -0.0194 0.060 Uiso 1 1 calc R
H22B H 0.7899 0.6818 -0.0574 0.060 Uiso 1 1 calc R
C23 C 1.1671(3) 0.75514(16) 0.04251(9) 0.0498(7) Uani 1 1 d .
H23A H 1.2501 0.7072 0.0448 0.060 Uiso 1 1 calc R
H23B H 1.2537 0.8021 0.0457 0.060 Uiso 1 1 calc R
C24 C 0.8847(4) 0.83159(15) -0.01866(10) 0.0521(7) Uani 1 1 d .
H24A H 0.9658 0.8801 -0.0158 0.063 Uiso 1 1 calc R
H24B H 0.7899 0.8329 -0.0558 0.063 Uiso 1 1 calc R
C25 C 1.0193(4) 0.75677(15) -0.01646(9) 0.0413(6) Uani 1 1 d .
C26 C 1.1292(4) 0.75904(15) -0.06466(11) 0.0513(7) Uani 1 1 d .
C27 C 1.2197(4) 0.76166(16) -0.10334(11) 0.0555(8) Uani 1 1 d .
C28 C 1.3219(5) 0.76233(17) -0.15189(11) 0.0517(7) Uani 1 1 d .
O5 O 0.4025(3) 0.70656(12) 0.20922(7) 0.0712(6) Uani 1 1 d .
O6 O 0.6475(3) 0.78097(12) 0.25785(8) 0.0823(7) Uani 1 1 d .
H6 H 0.5846 0.7738 0.2841 0.123 Uiso 1 1 calc R
O7 O 1.4916(3) 0.73073(14) -0.14601(7) 0.0876(7) Uani 1 1 d .
O8 O 1.2327(3) 0.79366(12) -0.19864(8) 0.0817(7) Uani 1 1 d .
H8 H 1.2888 0.7809 -0.2254 0.123 Uiso 1 1 calc R

loop_
_atom_site_aniso_label
_atom_site_aniso_U_11
_atom_site_aniso_U_22
_atom_site_aniso_U_33
_atom_site_aniso_U_23
_atom_site_aniso_U_13
_atom_site_aniso_U_12
C1 0.0515(18) 0.0576(19) 0.0429(16) -0.0049(15) 0.0235(15) -0.0049(15)
C2 0.0572(18) 0.067(2) 0.0429(15) -0.0021(14) 0.0257(15) -0.0033(15)
C3 0.0553(17) 0.0590(19) 0.0386(14) -0.0009(14) 0.0211(14) -0.0017(14)
C4 0.0497(16) 0.0508(17) 0.0316(13) -0.0011(13) 0.0224(13) 0.0001(13)
C5 0.078(2) 0.070(2) 0.0553(17) -0.0145(15) 0.0393(16) -0.0197(16)
C6 0.0554(18) 0.094(2) 0.0378(14) 0.0034(15) 0.0148(14) -0.0018(17)
C7 0.077(2) 0.065(2) 0.0590(17) 0.0114(15) 0.0380(16) 0.0203(16)
C8 0.0620(18) 0.0532(17) 0.0432(15) -0.0047(13) 0.0247(14) -0.0050(14)
C9 0.0430(15) 0.070(2) 0.0466(15) -0.0016(14) 0.0179(13) 0.0006(14)
C10 0.0617(19) 0.0590(18) 0.0461(15) 0.0086(14) 0.0249(14) 0.0067(15)
C11 0.0488(15) 0.0520(18) 0.0327(13) 0.0030(13) 0.0257(12) 0.0006(14)
C12 0.0612(18) 0.0592(19) 0.0453(15) -0.0030(14) 0.0267(15) -0.0041(15)
C13 0.0652(18) 0.066(2) 0.0464(15) -0.0055(14) 0.0347(16) -0.0026(15)
C14 0.0539(18) 0.0580(19) 0.0475(17) -0.0069(15) 0.0287(15) -0.0051(16)
O1 0.0901(15) 0.0900(15) 0.0492(11) 0.0181(11) 0.0405(11) 0.0318(12)
O2 0.0670(14) 0.1060(16) 0.0444(11) 0.0020(11) 0.0277(10) 0.0167(12)
O3 0.0708(15) 0.146(2) 0.0516(12) 0.0162(12) 0.0353(11) 0.0230(14)
O4 0.0838(15) 0.1125(17) 0.0529(12) 0.0235(12) 0.0384(11) 0.0328(13)
C15 0.0578(19) 0.0552(19) 0.0349(15) 0.0000(14) 0.0207(14) 0.0045(15)
C16 0.0586(18) 0.070(2) 0.0442(16) 0.0029(15) 0.0275(15) 0.0066(15)
C17 0.0548(17) 0.0620(19) 0.0440(15) 0.0026(14) 0.0212(14) 0.0058(15)
C18 0.0466(16) 0.0536(17) 0.0358(14) 0.0004(13) 0.0232(12) 0.0003(14)
C19 0.083(2) 0.070(2) 0.0645(18) -0.0162(16) 0.0435(17) -0.0248(17)
C20 0.0535(18) 0.112(3) 0.0401(15) 0.0026(16) 0.0210(14) 0.0014(18)
C21 0.085(2) 0.076(2) 0.0582(17) 0.0209(16) 0.0442(17) 0.0289(18)
C22 0.0552(17) 0.0557(18) 0.0442(15) -0.0048(13) 0.0207(14) -0.0042(14)
C23 0.0435(15) 0.0630(19) 0.0461(15) 0.0032(14) 0.0166(12) 0.0046(14)
C24 0.0630(18) 0.0572(18) 0.0414(15) 0.0064(13) 0.0230(14) 0.0098(15)
C25 0.0476(15) 0.0504(17) 0.0318(13) -0.0009(12) 0.0224(12) 0.0003(14)
C26 0.0585(18) 0.0531(18) 0.0479(16) 0.0000(14) 0.0245(15) 0.0001(14)
C27 0.0652(19) 0.063(2) 0.0470(16) -0.0012(15) 0.0332(15) 0.0012(15)
C28 0.066(2) 0.0604(19) 0.0340(15) 0.0042(14) 0.0235(15) -0.0015(16)
O5 0.0635(14) 0.1044(16) 0.0509(11) -0.0106(11) 0.0236(10) -0.0231(12)
O6 0.0874(16) 0.1156(18) 0.0563(12) -0.0211(12) 0.0442(11) -0.0386(13)
O7 0.0655(14) 0.150(2) 0.0531(12) 0.0166(13) 0.0257(11) 0.0328(14)
O8 0.0984(17) 0.1029(17) 0.0557(12) 0.0167(12) 0.0438(12) 0.0353(13)

loop_
_atom_type_symbol
_atom_type_description
_atom_type_scat_dispersion_real
_atom_type_scat_dispersion_imag
_atom_type_scat_source
C C 0.0033 0.0016 'International Tables Vol C Tables 4.2.6.8 and 6.1.1.4'
H H 0.0000 0.0000 'International Tables Vol C Tables 4.2.6.8 and 6.1.1.4'
O O 0.0106 0.0060 'International Tables Vol C Tables 4.2.6.8 and 6.1.1.4'

loop_
_geom_angle_atom_site_label_1
_geom_angle_atom_site_label_2
_geom_angle_atom_site_label_3
_geom_angle
O1 C1 O2 124.1(2)
O1 C1 C2 121.2(3)
O2 C1 C2 114.6(2)
C3 C2 C1 176.7(3)
C2 C3 C4 177.2(3)
C3 C4 C6 109.65(18)
C3 C4 C7 109.5(2)
C6 C4 C7 109.2(2)
C3 C4 C5 111.2(2)
C6 C4 C5 108.9(2)
C7 C4 C5 108.37(19)
C4 C5 C8 110.1(2)
C4 C5 H5A 109.6
C8 C5 H5A 109.6
C4 C5 H5B 109.6
C8 C5 H5B 109.6
H5A C5 H5B 108.1
C4 C6 C9 110.86(18)
C4 C6 H6A 109.5
C9 C6 H6A 109.5
C4 C6 H6B 109.5
C9 C6 H6B 109.5
H6A C6 H6B 108.1
C4 C7 C10 110.3(2)
C4 C7 H7A 109.6
C10 C7 H7A 109.6
C4 C7 H7B 109.6
C10 C7 H7B 109.6
H7A C7 H7B 108.1
C11 C8 C5 109.67(19)
C11 C8 H8A 109.7
C5 C8 H8A 109.7
C11 C8 H8B 109.7
C5 C8 H8B 109.7
H8A C8 H8B 108.2
C11 C9 C6 109.7(2)
C11 C9 H9A 109.7
C6 C9 H9A 109.7
C11 C9 H9B 109.7
C6 C9 H9B 109.7
H9A C9 H9B 108.2
C11 C10 C7 109.84(19)
C11 C10 H10A 109.7
C7 C10 H10A 109.7
C11 C10 H10B 109.7
C7 C10 H10B 109.7
H10A C10 H10B 108.2
C12 C11 C9 110.0(2)
C12 C11 C10 110.02(19)
C9 C11 C10 109.4(2)
C12 C11 C8 110.24(19)
C9 C11 C8 108.81(19)
C10 C11 C8 108.4(2)
C13 C12 C11 179.4(3)
C12 C13 C14 178.4(3)
O4 C14 O3 123.9(3)
O4 C14 C13 119.6(3)
O3 C14 C13 116.4(3)
C1 O2 H2 109.5
C14 O3 H3 109.5
O6 C15 O5 123.4(2)
O6 C15 C16 118.1(3)
O5 C15 C16 118.5(2)
C17 C16 C15 176.9(3)
C16 C17 C18 177.2(3)
C17 C18 C19 110.7(2)
C17 C18 C20 109.09(18)
C19 C18 C20 109.0(2)
C17 C18 C21 110.4(2)
C19 C18 C21 108.6(2)
C20 C18 C21 109.0(2)
C18 C19 C22 110.6(2)
C18 C19 H19A 109.5
C22 C19 H19A 109.5
C18 C19 H19B 109.5
C22 C19 H19B 109.5
H19A C19 H19B 108.1
C18 C20 C23 110.81(18)
C18 C20 H20A 109.5
C23 C20 H20A 109.5
C18 C20 H20B 109.5
C23 C20 H20B 109.5
H20A C20 H20B 108.1
C18 C21 C24 110.4(2)
C18 C21 H21A 109.6
C24 C21 H21A 109.6
C18 C21 H21B 109.6
C24 C21 H21B 109.6
H21A C21 H21B 108.1
C25 C22 C19 109.61(19)
C25 C22 H22A 109.7
C19 C22 H22A 109.7
C25 C22 H22B 109.7
C19 C22 H22B 109.7
H22A C22 H22B 108.2
C20 C23 C25 109.78(19)
C20 C23 H23A 109.7
C25 C23 H23A 109.7
C20 C23 H23B 109.7
C25 C23 H23B 109.7
H23A C23 H23B 108.2
C21 C24 C25 109.99(19)
C21 C24 H24A 109.7
C25 C24 H24A 109.7
C21 C24 H24B 109.7
C25 C24 H24B 109.7
H24A C24 H24B 108.2
C26 C25 C23 109.7(2)
C26 C25 C22 111.1(2)
C23 C25 C22 108.52(19)
C26 C25 C24 110.3(2)
C23 C25 C24 109.08(19)
C22 C25 C24 108.1(2)
C27 C26 C25 179.2(3)
C26 C27 C28 177.2(3)
O8 C28 O7 123.3(3)
O8 C28 C27 117.2(3)
O7 C28 C27 119.5(2)
C15 O6 H6 109.5
C28 O8 H8 109.5

loop_
_geom_bond_atom_site_label_1
_geom_bond_atom_site_label_2
_geom_bond_distance
C1 O1 1.216(3)
C1 O2 1.290(3)
C1 C2 1.447(4)
C2 C3 1.182(3)
C3 C4 1.471(3)
C4 C6 1.518(3)
C4 C7 1.524(3)
C4 C5 1.529(3)
C5 C8 1.541(3)
C5 H5A 0.9700
C5 H5B 0.9700
C6 C9 1.529(3)
C6 H6A 0.9700
C6 H6B 0.9700
C7 C10 1.535(3)
C7 H7A 0.9700
C7 H7B 0.9700
C8 C11 1.536(3)
C8 H8A 0.9700
C8 H8B 0.9700
C9 C11 1.527(3)
C9 H9A 0.9700
C9 H9B 0.9700
C10 C11 1.535(3)
C10 H10A 0.9700
C10 H10B 0.9700
C11 C12 1.474(4)
C12 C13 1.183(3)
C13 C14 1.443(4)
C14 O4 1.237(3)
C14 O3 1.260(3)
O2 H2 0.8200
O3 H3 0.8200
C15 O6 1.242(3)
C15 O5 1.255(3)
C15 C16 1.434(3)
C16 C17 1.186(3)
C17 C18 1.482(3)
C18 C19 1.512(3)
C18 C20 1.515(3)
C18 C21 1.518(3)
C19 C22 1.536(3)
C19 H19A 0.9700
C19 H19B 0.9700
C20 C23 1.526(3)
C20 H20A 0.9700
C20 H20B 0.9700
C21 C24 1.527(3)
C21 H21A 0.9700
C21 H21B 0.9700
C22 C25 1.534(3)
C22 H22A 0.9700
C22 H22B 0.9700
C23 C25 1.531(3)
C23 H23A 0.9700
C23 H23B 0.9700
C24 C25 1.536(3)
C24 H24A 0.9700
C24 H24B 0.9700
C25 C26 1.465(3)
C26 C27 1.186(3)
C27 C28 1.438(4)
C28 O8 1.247(3)
C28 O7 1.252(3)
O6 H6 0.8200
O8 H8 0.8200

loop_
_geom_hbond_atom_site_label_D
_geom_hbond_atom_site_label_H
_geom_hbond_atom_site_label_A
_geom_hbond_distance_DH
_geom_hbond_distance_HA
_geom_hbond_distance_DA
_geom_hbond_angle_DHA
_geom_hbond_site_symmetry_A
O2 H2 O1 0.82 1.83 2.647(3) 176.3 3_466
O3 H3 O4 0.82 1.83 2.643(3) 169.6 3_665
O6 H6 O7 0.82 1.86 2.662(3) 166.9 4_476
O8 H8 O5 0.82 1.85 2.626(3) 158.3 4_675
